data_4337691
loop_
_publ_author_name
'Schulz, Axel'
'Villinger, Alexander'
'Westenkirchner, Andrea'

_publ_section_title
;
 The Reactivity of Silylated Amino(dichloro)phosphanes in the Presence of
 Silver Salts.
;
_journal_issue 6
_journal_name_full 'Inorganic chemistry'
_journal_page_first 3183
_journal_page_last 3193
_journal_paper_doi 10.1021/ic500054w
_journal_volume 53
_journal_year 2014
_chemical_formula_moiety 'C60 H108 Ag4 Cl4 F20 N4 P4 Si16'
_chemical_formula_sum 'C60 H108 Ag4 Cl4 F20 N4 P4 Si16'
_chemical_formula_weight 2412.10
_chemical_name_systematic
;
 ?
;
_space_group_IT_number 2
_symmetry_cell_setting triclinic
_symmetry_Int_Tables_number 2
_symmetry_space_group_name_Hall '-P 1'
_symmetry_space_group_name_H-M 'P -1'
_atom_sites_solution_hydrogens geom
_atom_sites_solution_primary direct
_atom_sites_solution_secondary difmap
_audit_creation_method SHELXL-97
_cell_angle_alpha 73.7960(10)
_cell_angle_beta 88.5870(10)
_cell_angle_gamma 89.9520(10)
_cell_formula_units_Z 2
_cell_length_a 14.7631(2)
_cell_length_b 14.7767(2)
_cell_length_c 24.6511(4)
_cell_measurement_reflns_used 9939
_cell_measurement_temperature 173(2)
_cell_measurement_theta_max 56.569
_cell_measurement_theta_min 5.515
_cell_volume 5162.33(13)
_computing_cell_refinement 'Bruker Apex V7.51A'
_computing_data_collection 'Bruker Apex V7.51A'
_computing_data_reduction 'Bruker SAINT'
_computing_molecular_graphics 'ORTEP-3v2.01 (Farrugia, 1997)'
_computing_publication_material SHELXL-97
_computing_structure_refinement 'SHELXL-97 (Sheldrick, 1997)'
_computing_structure_solution 'SHELXS-97 (Sheldrick, 1997)'
_diffrn_ambient_temperature 173(2)
_diffrn_measured_fraction_theta_full 0.996
_diffrn_measured_fraction_theta_max 0.996
_diffrn_measurement_device_type 'Bruker Apex Kappa II-CCD-diffractometer'
_diffrn_measurement_method 'phi and omega scans'
_diffrn_radiation_monochromator graphite
_diffrn_radiation_source 'sealed tube'
_diffrn_radiation_type MoK\a
_diffrn_radiation_wavelength 0.71073
_diffrn_reflns_av_R_equivalents 0.0509
_diffrn_reflns_av_sigmaI/netI 0.0847
_diffrn_reflns_limit_h_max 22
_diffrn_reflns_limit_h_min -22
_diffrn_reflns_limit_k_max 22
_diffrn_reflns_limit_k_min -21
_diffrn_reflns_limit_l_max 37
_diffrn_reflns_limit_l_min -34
_diffrn_reflns_number 173195
_diffrn_reflns_theta_full 32.50
_diffrn_reflns_theta_max 32.50
_diffrn_reflns_theta_min 0.86
_exptl_absorpt_coefficient_mu 1.171
_exptl_absorpt_correction_T_max 0.9122
_exptl_absorpt_correction_T_min 0.8440
_exptl_absorpt_correction_type multi-scan
_exptl_absorpt_process_details '(SADABS; Sheldrick, 2004)'
_exptl_crystal_colour colourless
_exptl_crystal_density_diffrn 1.552
_exptl_crystal_density_method 'not measured'
_exptl_crystal_description block
_exptl_crystal_F_000 2432
_exptl_crystal_size_max 0.15
_exptl_crystal_size_mid 0.13
_exptl_crystal_size_min 0.08
_refine_diff_density_max 0.843
_refine_diff_density_min -0.715
_refine_diff_density_rms 0.113
_refine_ls_extinction_method none
_refine_ls_goodness_of_fit_ref 1.017
_refine_ls_hydrogen_treatment constr
_refine_ls_matrix_type full
_refine_ls_number_parameters 1045
_refine_ls_number_reflns 37217
_refine_ls_number_restraints 0
_refine_ls_restrained_S_all 1.017
_refine_ls_R_factor_all 0.1096
_refine_ls_R_factor_gt 0.0460
_refine_ls_shift/su_max 0.004
_refine_ls_shift/su_mean 0.000
_refine_ls_structure_factor_coef Fsqd
_refine_ls_weighting_details 'calc w=1/[\s^2^(Fo^2^)+(0.0274P)^2^+2.6029P] where P=(Fo^2^+2Fc^2^)/3'
_refine_ls_weighting_scheme calc
_refine_ls_wR_factor_gt 0.0695
_refine_ls_wR_factor_ref 0.0846
_reflns_number_gt 22342
_reflns_number_total 37217
_reflns_threshold_expression >2\s(I)
_cod_data_source_file ic500054w_si_002.cif
_cod_data_source_block av_aw208c
_cod_database_code 4337691

loop_
_symmetry_equiv_pos_as_xyz
'x, y, z'
'-x, -y, -z'

loop_
_atom_site_label
_atom_site_type_symbol
_atom_site_fract_x
_atom_site_fract_y
_atom_site_fract_z
_atom_site_U_iso_or_equiv
_atom_site_adp_type
_atom_site_occupancy
_atom_site_symmetry_multiplicity
_atom_site_calc_flag
_atom_site_refinement_flags
Ag1 Ag 0.904612(12) 0.198473(13) 0.237598(9) 0.02289(5) Uani 1 1 d .
Ag2 Ag 0.702424(13) 0.027335(13) 0.260345(9) 0.02459(5) Uani 1 1 d .
Ag3 Ag 0.863900(13) -0.165235(13) 0.239674(9) 0.02454(5) Uani 1 1 d .
Ag4 Ag 1.064975(13) -0.014539(13) 0.261743(9) 0.02278(5) Uani 1 1 d .
P1 P 1.06288(4) 0.15404(4) 0.24728(3) 0.01899(14) Uani 1 1 d .
P2 P 0.74186(4) 0.19047(4) 0.25100(3) 0.02066(14) Uani 1 1 d .
P3 P 0.70473(4) -0.12902(4) 0.24749(3) 0.02238(15) Uani 1 1 d .
P4 P 1.02538(4) -0.16950(4) 0.25358(3) 0.02082(14) Uani 1 1 d .
N1 N 1.13996(13) 0.21827(14) 0.19802(9) 0.0202(4) Uani 1 1 d .
N2 N 0.69901(13) 0.24129(14) 0.30114(9) 0.0212(5) Uani 1 1 d .
N3 N 0.63312(14) -0.14534(14) 0.19678(10) 0.0248(5) Uani 1 1 d .
N4 N 1.06403(14) -0.26688(14) 0.30353(10) 0.0237(5) Uani 1 1 d .
Si1 Si 1.24325(5) 0.16055(5) 0.19294(4) 0.03070(19) Uani 1 1 d .
Si2 Si 1.10583(5) 0.32869(5) 0.15506(3) 0.02191(15) Uani 1 1 d .
Si3 Si 1.01304(5) 0.30945(5) 0.08246(4) 0.02963(18) Uani 1 1 d .
Si4 Si 1.20359(6) 0.46216(5) 0.12365(4) 0.03347(19) Uani 1 1 d .
Si5 Si 0.75853(5) 0.34198(5) 0.30645(4) 0.03075(19) Uani 1 1 d .
Si6 Si 0.60693(5) 0.18557(5) 0.34407(3) 0.02244(16) Uani 1 1 d .
Si7 Si 0.48632(5) 0.26670(6) 0.37591(4) 0.03332(19) Uani 1 1 d .
Si8 Si 0.65627(5) 0.05583(5) 0.41681(4) 0.03052(18) Uani 1 1 d .
Si9 Si 0.53015(5) -0.08333(6) 0.19199(4) 0.0356(2) Uani 1 1 d .
Si10 Si 0.67123(5) -0.21451(5) 0.15316(4) 0.02885(18) Uani 1 1 d .
Si11 Si 0.57693(7) -0.31626(8) 0.11985(5) 0.0568(3) Uani 1 1 d .
Si12 Si 0.77255(7) -0.12763(7) 0.08249(4) 0.0441(2) Uani 1 1 d .
Si13 Si 1.00355(5) -0.37234(5) 0.30854(4) 0.0367(2) Uani 1 1 d .
Si14 Si 1.15193(5) -0.25066(5) 0.34686(4) 0.02793(17) Uani 1 1 d .
Si15 Si 1.09491(6) -0.18468(7) 0.41746(4) 0.0405(2) Uani 1 1 d .
Si16 Si 1.26771(7) -0.36223(7) 0.38011(5) 0.0564(3) Uani 1 1 d .
Cl1 Cl 1.02151(5) 0.38722(4) 0.20708(3) 0.03198(16) Uani 1 1 d .
Cl2 Cl 0.52653(4) 0.12756(5) 0.29210(3) 0.03295(16) Uani 1 1 d .
Cl3 Cl 0.75035(6) -0.32281(5) 0.20513(4) 0.0450(2) Uani 1 1 d .
Cl4 Cl 1.23820(5) -0.14581(5) 0.29471(4) 0.04056(19) Uani 1 1 d .
F1 F 1.19933(11) 0.30502(11) 0.27826(7) 0.0345(4) Uani 1 1 d .
F2 F 1.21846(12) 0.33487(13) 0.37773(8) 0.0460(5) Uani 1 1 d .
F3 F 1.12503(15) 0.23175(16) 0.47002(8) 0.0660(6) Uani 1 1 d .
F4 F 1.00662(14) 0.09526(15) 0.45980(8) 0.0570(5) Uani 1 1 d .
F5 F 0.98259(11) 0.06629(11) 0.35887(7) 0.0354(4) Uani 1 1 d .
F6 F 0.78211(11) 0.17230(12) 0.13773(7) 0.0405(4) Uani 1 1 d .
F7 F 0.70918(15) 0.25176(15) 0.03737(8) 0.0631(6) Uani 1 1 d .
F8 F 0.56818(15) 0.37468(15) 0.02970(8) 0.0624(6) Uani 1 1 d .
F9 F 0.50424(12) 0.41450(12) 0.12394(8) 0.0471(5) Uani 1 1 d .
F10 F 0.57700(11) 0.34137(11) 0.22257(7) 0.0356(4) Uani 1 1 d .
F11 F 0.76967(11) -0.14649(12) 0.36111(8) 0.0427(4) Uani 1 1 d .
F12 F 0.73181(15) -0.27084(16) 0.46119(9) 0.0674(6) Uani 1 1 d .
F13 F 0.61270(15) -0.41551(15) 0.46803(9) 0.0671(6) Uani 1 1 d .
F14 F 0.53398(12) -0.43153(12) 0.37347(9) 0.0522(5) Uani 1 1 d .
F15 F 0.56567(11) -0.30801(11) 0.27498(7) 0.0413(4) Uani 1 1 d .
F16 F 1.19203(11) -0.29375(11) 0.22354(7) 0.0382(4) Uani 1 1 d .
F17 F 1.27296(12) -0.27154(13) 0.12454(9) 0.0519(5) Uani 1 1 d .
F18 F 1.21694(16) -0.13998(15) 0.03165(9) 0.0713(7) Uani 1 1 d .
F19 F 1.07515(15) -0.02585(14) 0.04110(8) 0.0620(6) Uani 1 1 d .
F20 F 0.99431(11) -0.04340(11) 0.14166(7) 0.0370(4) Uani 1 1 d .
C1 C 1.08883(17) 0.18218(17) 0.31365(11) 0.0221(5) Uani 1 1 d .
C2 C 1.14896(17) 0.25110(17) 0.32121(12) 0.0248(6) Uani 1 1 d .
C3 C 1.16004(19) 0.2674(2) 0.37296(13) 0.0329(7) Uani 1 1 d .
C4 C 1.1129(2) 0.2162(2) 0.41968(13) 0.0389(8) Uani 1 1 d .
C5 C 1.0533(2) 0.1477(2) 0.41441(13) 0.0359(7) Uani 1 1 d .
C6 C 1.04297(18) 0.13304(18) 0.36244(12) 0.0264(6) Uani 1 1 d .
C7 C 1.2273(2) 0.0652(2) 0.15774(14) 0.0398(8) Uani 1 1 d .
H7A H 1.1899 0.0146 0.1823 0.060 Uiso 1 1 calc R
H7B H 1.2865 0.0399 0.1507 0.060 Uiso 1 1 calc R
H7C H 1.1972 0.0909 0.1218 0.060 Uiso 1 1 calc R
C8 C 1.2917(2) 0.1112(2) 0.26411(15) 0.0446(9) Uani 1 1 d .
H8A H 1.3044 0.1625 0.2809 0.067 Uiso 1 1 calc R
H8B H 1.3480 0.0780 0.2605 0.067 Uiso 1 1 calc R
H8C H 1.2481 0.0671 0.2884 0.067 Uiso 1 1 calc R
C9 C 1.3262(2) 0.2455(2) 0.1480(2) 0.0731(14) Uani 1 1 d .
H9A H 1.3017 0.2714 0.1102 0.110 Uiso 1 1 calc R
H9B H 1.3832 0.2131 0.1450 0.110 Uiso 1 1 calc R
H9C H 1.3373 0.2968 0.1650 0.110 Uiso 1 1 calc R
C10 C 0.9908(2) 0.1822(2) 0.09020(15) 0.0427(8) Uani 1 1 d .
H10A H 0.9451 0.1762 0.0632 0.064 Uiso 1 1 calc R
H10B H 0.9685 0.1515 0.1287 0.064 Uiso 1 1 calc R
H10C H 1.0470 0.1519 0.0827 0.064 Uiso 1 1 calc R
C11 C 1.0758(2) 0.3587(2) 0.01372(14) 0.0484(9) Uani 1 1 d .
H11A H 1.0407 0.3475 -0.0170 0.073 Uiso 1 1 calc R
H11B H 1.1349 0.3279 0.0149 0.073 Uiso 1 1 calc R
H11C H 1.0848 0.4267 0.0072 0.073 Uiso 1 1 calc R
C12 C 0.9047(2) 0.3741(2) 0.08317(14) 0.0408(8) Uani 1 1 d .
H12A H 0.9179 0.4403 0.0804 0.061 Uiso 1 1 calc R
H12B H 0.8707 0.3456 0.1185 0.061 Uiso 1 1 calc R
H12C H 0.8685 0.3705 0.0510 0.061 Uiso 1 1 calc R
C13 C 1.2643(2) 0.4852(2) 0.18387(16) 0.0558(10) Uani 1 1 d .
H13A H 1.2949 0.5467 0.1712 0.084 Uiso 1 1 calc R
H13B H 1.3093 0.4358 0.1976 0.084 Uiso 1 1 calc R
H13C H 1.2207 0.4853 0.2145 0.084 Uiso 1 1 calc R
C14 C 1.1196(2) 0.5588(2) 0.09635(14) 0.0434(8) Uani 1 1 d .
H14A H 1.1520 0.6180 0.0789 0.065 Uiso 1 1 calc R
H14B H 1.0809 0.5661 0.1277 0.065 Uiso 1 1 calc R
H14C H 1.0819 0.5427 0.0681 0.065 Uiso 1 1 calc R
C15 C 1.2840(2) 0.4685(3) 0.06305(16) 0.0589(10) Uani 1 1 d .
H15A H 1.2538 0.4451 0.0346 0.088 Uiso 1 1 calc R
H15B H 1.3371 0.4296 0.0765 0.088 Uiso 1 1 calc R
H15C H 1.3032 0.5340 0.0462 0.088 Uiso 1 1 calc R
C16 C 0.68438(17) 0.25199(17) 0.18540(11) 0.0230(6) Uani 1 1 d .
C17 C 0.71340(19) 0.23319(19) 0.13538(13) 0.0303(7) Uani 1 1 d .
C18 C 0.6763(2) 0.2731(2) 0.08350(13) 0.0388(8) Uani 1 1 d .
C19 C 0.6059(2) 0.3347(2) 0.07964(14) 0.0394(8) Uani 1 1 d .
C20 C 0.57396(19) 0.3551(2) 0.12739(13) 0.0326(7) Uani 1 1 d .
C21 C 0.61263(18) 0.31458(19) 0.17860(12) 0.0275(6) Uani 1 1 d .
C22 C 0.86880(19) 0.3077(2) 0.34195(13) 0.0382(7) Uani 1 1 d .
H22A H 0.8580 0.2596 0.3780 0.057 Uiso 1 1 calc R
H22B H 0.8972 0.3632 0.3489 0.057 Uiso 1 1 calc R
H22C H 0.9090 0.2824 0.3176 0.057 Uiso 1 1 calc R
C23 C 0.7779(2) 0.42659(19) 0.23588(15) 0.0452(9) Uani 1 1 d .
H23A H 0.8116 0.3955 0.2114 0.068 Uiso 1 1 calc R
H23B H 0.8130 0.4806 0.2398 0.068 Uiso 1 1 calc R
H23C H 0.7195 0.4483 0.2192 0.068 Uiso 1 1 calc R
C24 C 0.6923(2) 0.4026(3) 0.3507(2) 0.0710(14) Uani 1 1 d .
H24A H 0.6322 0.4183 0.3348 0.106 Uiso 1 1 calc R
H24B H 0.7239 0.4605 0.3515 0.106 Uiso 1 1 calc R
H24C H 0.6857 0.3609 0.3893 0.106 Uiso 1 1 calc R
C25 C 0.4361(2) 0.3576(2) 0.31592(16) 0.0539(10) Uani 1 1 d .
H25A H 0.4234 0.3296 0.2852 0.081 Uiso 1 1 calc R
H25B H 0.4789 0.4102 0.3023 0.081 Uiso 1 1 calc R
H25C H 0.3796 0.3807 0.3288 0.081 Uiso 1 1 calc R
C26 C 0.5063(3) 0.3170(3) 0.43638(16) 0.0569(10) Uani 1 1 d .
H26A H 0.5380 0.3776 0.4225 0.085 Uiso 1 1 calc R
H26B H 0.5433 0.2734 0.4644 0.085 Uiso 1 1 calc R
H26C H 0.4480 0.3263 0.4539 0.085 Uiso 1 1 calc R
C27 C 0.4028(2) 0.1678(2) 0.40376(14) 0.0420(8) Uani 1 1 d .
H27A H 0.3496 0.1914 0.4200 0.063 Uiso 1 1 calc R
H27B H 0.4311 0.1176 0.4330 0.063 Uiso 1 1 calc R
H27C H 0.3840 0.1430 0.3728 0.063 Uiso 1 1 calc R
C28 C 0.7801(2) 0.0365(2) 0.40896(15) 0.0452(8) Uani 1 1 d .
H28A H 0.7980 -0.0210 0.4375 0.068 Uiso 1 1 calc R
H28B H 0.8138 0.0904 0.4142 0.068 Uiso 1 1 calc R
H28C H 0.7936 0.0299 0.3711 0.068 Uiso 1 1 calc R
C29 C 0.5907(2) -0.0520(2) 0.41640(15) 0.0424(8) Uani 1 1 d .
H29A H 0.6024 -0.0670 0.3806 0.064 Uiso 1 1 calc R
H29B H 0.5259 -0.0406 0.4206 0.064 Uiso 1 1 calc R
H29C H 0.6095 -0.1050 0.4478 0.064 Uiso 1 1 calc R
C30 C 0.6364(2) 0.0839(2) 0.48581(14) 0.0483(9) Uani 1 1 d .
H30A H 0.6588 0.0322 0.5167 0.072 Uiso 1 1 calc R
H30B H 0.5713 0.0920 0.4918 0.072 Uiso 1 1 calc R
H30C H 0.6686 0.1423 0.4850 0.072 Uiso 1 1 calc R
C31 C 0.67028(17) -0.21973(18) 0.31293(12) 0.0259(6) Uani 1 1 d .
C32 C 0.70949(19) -0.2163(2) 0.36319(13) 0.0330(7) Uani 1 1 d .
C33 C 0.6919(2) -0.2799(2) 0.41482(14) 0.0427(8) Uani 1 1 d .
C34 C 0.6318(2) -0.3524(2) 0.41806(15) 0.0447(8) Uani 1 1 d .
C35 C 0.5920(2) -0.3601(2) 0.37039(15) 0.0379(7) Uani 1 1 d .
C36 C 0.61048(19) -0.29486(19) 0.31937(13) 0.0302(6) Uani 1 1 d .
C37 C 0.4491(2) -0.1275(3) 0.1488(2) 0.0790(15) Uani 1 1 d .
H37A H 0.4757 -0.1201 0.1110 0.119 Uiso 1 1 calc R
H37B H 0.3928 -0.0914 0.1458 0.119 Uiso 1 1 calc R
H37C H 0.4360 -0.1943 0.1669 0.119 Uiso 1 1 calc R
C38 C 0.5492(2) 0.0446(2) 0.15578(15) 0.0466(9) Uani 1 1 d .
H38A H 0.5871 0.0723 0.1791 0.070 Uiso 1 1 calc R
H38B H 0.4907 0.0770 0.1502 0.070 Uiso 1 1 calc R
H38C H 0.5796 0.0516 0.1190 0.070 Uiso 1 1 calc R
C39 C 0.4771(2) -0.0988(2) 0.26276(16) 0.0491(9) Uani 1 1 d .
H39A H 0.4594 -0.1649 0.2790 0.074 Uiso 1 1 calc R
H39B H 0.4232 -0.0589 0.2594 0.074 Uiso 1 1 calc R
H39C H 0.5204 -0.0807 0.2874 0.074 Uiso 1 1 calc R
C40 C 0.5107(3) -0.3980(3) 0.1790(2) 0.0973(19) Uani 1 1 d .
H40A H 0.4751 -0.4415 0.1643 0.146 Uiso 1 1 calc R
H40B H 0.4698 -0.3615 0.1966 0.146 Uiso 1 1 calc R
H40C H 0.5524 -0.4340 0.2073 0.146 Uiso 1 1 calc R
C41 C 0.5025(3) -0.2608(4) 0.0598(2) 0.107(2) Uani 1 1 d .
H41A H 0.4896 -0.3063 0.0387 0.160 Uiso 1 1 calc R
H41B H 0.5332 -0.2055 0.0347 0.160 Uiso 1 1 calc R
H41C H 0.4456 -0.2414 0.0744 0.160 Uiso 1 1 calc R
C42 C 0.6632(3) -0.3856(3) 0.09098(18) 0.0639(11) Uani 1 1 d .
H42A H 0.7037 -0.4178 0.1211 0.096 Uiso 1 1 calc R
H42B H 0.6986 -0.3428 0.0603 0.096 Uiso 1 1 calc R
H42C H 0.6322 -0.4324 0.0765 0.096 Uiso 1 1 calc R
C43 C 0.7201(3) -0.1093(3) 0.01196(17) 0.0867(16) Uani 1 1 d .
H43A H 0.6661 -0.0699 0.0099 0.130 Uiso 1 1 calc R
H43B H 0.7028 -0.1704 0.0069 0.130 Uiso 1 1 calc R
H43C H 0.7638 -0.0779 -0.0179 0.130 Uiso 1 1 calc R
C44 C 0.8801(2) -0.1958(3) 0.08357(18) 0.0649(12) Uani 1 1 d .
H44A H 0.9204 -0.1619 0.0524 0.097 Uiso 1 1 calc R
H44B H 0.8659 -0.2582 0.0793 0.097 Uiso 1 1 calc R
H44C H 0.9099 -0.2028 0.1196 0.097 Uiso 1 1 calc R
C45 C 0.7949(2) -0.0111(2) 0.09450(14) 0.0427(8) Uani 1 1 d .
H45A H 0.8457 0.0199 0.0700 0.064 Uiso 1 1 calc R
H45B H 0.8099 -0.0198 0.1341 0.064 Uiso 1 1 calc R
H45C H 0.7407 0.0282 0.0856 0.064 Uiso 1 1 calc R
C46 C 1.08771(17) -0.16871(18) 0.18765(12) 0.0238(6) Uani 1 1 d .
C47 C 1.15955(18) -0.22570(19) 0.18040(13) 0.0289(6) Uani 1 1 d .
C48 C 1.2031(2) -0.2152(2) 0.12882(14) 0.0369(7) Uani 1 1 d .
C49 C 1.1754(2) -0.1488(2) 0.08175(14) 0.0436(8) Uani 1 1 d .
C50 C 1.1040(2) -0.0914(2) 0.08653(13) 0.0384(7) Uani 1 1 d .
C51 C 1.06293(18) -0.10217(19) 0.13840(13) 0.0291(6) Uani 1 1 d .
C52 C 0.8912(2) -0.3713(2) 0.34452(16) 0.0489(9) Uani 1 1 d .
H52A H 0.9001 -0.3668 0.3829 0.073 Uiso 1 1 calc R
H52B H 0.8582 -0.4296 0.3462 0.073 Uiso 1 1 calc R
H52C H 0.8563 -0.3170 0.3233 0.073 Uiso 1 1 calc R
C53 C 0.9891(2) -0.3894(2) 0.23752(16) 0.0524(10) Uani 1 1 d .
H53A H 0.9590 -0.3343 0.2132 0.079 Uiso 1 1 calc R
H53B H 0.9520 -0.4458 0.2409 0.079 Uiso 1 1 calc R
H53C H 1.0486 -0.3972 0.2209 0.079 Uiso 1 1 calc R
C54 C 1.0663(3) -0.4751(2) 0.3515(2) 0.0840(16) Uani 1 1 d .
H54A H 1.1287 -0.4734 0.3366 0.126 Uiso 1 1 calc R
H54B H 1.0366 -0.5334 0.3496 0.126 Uiso 1 1 calc R
H54C H 1.0669 -0.4729 0.3908 0.126 Uiso 1 1 calc R
C55 C 0.9728(2) -0.1574(2) 0.40540(14) 0.0414(8) Uani 1 1 d .
H55A H 0.9511 -0.1213 0.4310 0.062 Uiso 1 1 calc R
H55B H 0.9382 -0.2162 0.4127 0.062 Uiso 1 1 calc R
H55C H 0.9650 -0.1201 0.3662 0.062 Uiso 1 1 calc R
C56 C 1.1610(2) -0.0765(3) 0.41593(18) 0.0609(11) Uani 1 1 d .
H56A H 1.1544 -0.0298 0.3792 0.091 Uiso 1 1 calc R
H56B H 1.2252 -0.0926 0.4217 0.091 Uiso 1 1 calc R
H56C H 1.1384 -0.0503 0.4460 0.091 Uiso 1 1 calc R
C57 C 1.1069(3) -0.2719(3) 0.48808(16) 0.0808(14) Uani 1 1 d .
H57A H 1.0822 -0.2453 0.5175 0.121 Uiso 1 1 calc R
H57B H 1.1712 -0.2864 0.4948 0.121 Uiso 1 1 calc R
H57C H 1.0738 -0.3297 0.4890 0.121 Uiso 1 1 calc R
C58 C 1.3501(2) -0.2908(3) 0.40865(18) 0.0651(12) Uani 1 1 d .
H58A H 1.4004 -0.3309 0.4261 0.098 Uiso 1 1 calc R
H58B H 1.3192 -0.2659 0.4370 0.098 Uiso 1 1 calc R
H58C H 1.3737 -0.2384 0.3777 0.098 Uiso 1 1 calc R
C59 C 1.2382(4) -0.4669(3) 0.4399(2) 0.108(2) Uani 1 1 d .
H59A H 1.2080 -0.5143 0.4255 0.162 Uiso 1 1 calc R
H59B H 1.1974 -0.4480 0.4667 0.162 Uiso 1 1 calc R
H59C H 1.2935 -0.4936 0.4590 0.162 Uiso 1 1 calc R
C60 C 1.3231(3) -0.3992(4) 0.3211(2) 0.0954(19) Uani 1 1 d .
H60A H 1.3462 -0.3435 0.2923 0.143 Uiso 1 1 calc R
H60B H 1.2788 -0.4320 0.3043 0.143 Uiso 1 1 calc R
H60C H 1.3734 -0.4417 0.3356 0.143 Uiso 1 1 calc R

loop_
_atom_site_aniso_label
_atom_site_aniso_U_11
_atom_site_aniso_U_22
_atom_site_aniso_U_33
_atom_site_aniso_U_23
_atom_site_aniso_U_13
_atom_site_aniso_U_12
Ag1 0.01506(9) 0.02497(10) 0.03058(12) -0.01121(9) 0.00218(8) -0.00046(7)
Ag2 0.02218(10) 0.01959(9) 0.03560(13) -0.01380(9) 0.00118(9) -0.00189(7)
Ag3 0.01572(9) 0.02452(10) 0.03546(13) -0.01192(9) 0.00111(8) 0.00031(7)
Ag4 0.02297(10) 0.01738(9) 0.03024(12) -0.01058(8) 0.00185(8) -0.00137(7)
P1 0.0155(3) 0.0168(3) 0.0262(4) -0.0088(3) 0.0013(3) -0.0003(2)
P2 0.0158(3) 0.0192(3) 0.0296(4) -0.0114(3) 0.0031(3) -0.0021(2)
P3 0.0156(3) 0.0205(3) 0.0348(4) -0.0142(3) 0.0014(3) -0.0012(2)
P4 0.0167(3) 0.0183(3) 0.0300(4) -0.0109(3) 0.0007(3) -0.0004(2)
N1 0.0164(10) 0.0195(10) 0.0259(13) -0.0086(9) 0.0034(9) -0.0010(8)
N2 0.0176(11) 0.0203(10) 0.0283(13) -0.0116(9) 0.0027(9) -0.0019(8)
N3 0.0198(11) 0.0227(11) 0.0367(14) -0.0162(10) -0.0006(10) -0.0009(9)
N4 0.0186(11) 0.0182(10) 0.0353(14) -0.0090(10) -0.0009(10) 0.0003(8)
Si1 0.0188(4) 0.0232(4) 0.0512(6) -0.0130(4) 0.0088(4) -0.0001(3)
Si2 0.0199(4) 0.0178(3) 0.0288(4) -0.0081(3) 0.0019(3) -0.0015(3)
Si3 0.0301(4) 0.0273(4) 0.0322(5) -0.0093(3) -0.0045(4) -0.0011(3)
Si4 0.0311(4) 0.0243(4) 0.0406(5) -0.0015(4) -0.0027(4) -0.0089(3)
Si5 0.0202(4) 0.0279(4) 0.0521(6) -0.0248(4) 0.0055(4) -0.0049(3)
Si6 0.0166(3) 0.0236(3) 0.0296(4) -0.0118(3) 0.0032(3) -0.0014(3)
Si7 0.0267(4) 0.0326(4) 0.0404(5) -0.0108(4) 0.0118(4) 0.0047(3)
Si8 0.0252(4) 0.0294(4) 0.0351(5) -0.0061(4) 0.0022(4) 0.0002(3)
Si9 0.0210(4) 0.0314(4) 0.0627(6) -0.0260(4) -0.0104(4) 0.0042(3)
Si10 0.0243(4) 0.0281(4) 0.0410(5) -0.0212(4) 0.0025(4) -0.0046(3)
Si11 0.0401(5) 0.0693(7) 0.0843(8) -0.0611(6) 0.0108(5) -0.0199(5)
Si12 0.0494(6) 0.0488(5) 0.0413(6) -0.0254(5) 0.0113(4) -0.0167(4)
Si13 0.0246(4) 0.0185(4) 0.0658(7) -0.0096(4) -0.0041(4) -0.0010(3)
Si14 0.0229(4) 0.0259(4) 0.0374(5) -0.0124(3) -0.0052(3) 0.0051(3)
Si15 0.0421(5) 0.0492(5) 0.0345(5) -0.0182(4) -0.0091(4) 0.0149(4)
Si16 0.0502(6) 0.0490(6) 0.0815(8) -0.0345(6) -0.0370(6) 0.0284(5)
Cl1 0.0339(4) 0.0223(3) 0.0411(4) -0.0119(3) 0.0079(3) 0.0040(3)
Cl2 0.0194(3) 0.0415(4) 0.0438(5) -0.0218(3) 0.0021(3) -0.0083(3)
Cl3 0.0451(5) 0.0303(4) 0.0662(6) -0.0246(4) -0.0015(4) 0.0103(3)
Cl4 0.0234(4) 0.0438(4) 0.0564(5) -0.0170(4) -0.0029(3) -0.0081(3)
F1 0.0363(9) 0.0311(8) 0.0371(10) -0.0112(7) 0.0024(8) -0.0144(7)
F2 0.0419(11) 0.0509(11) 0.0576(13) -0.0352(10) -0.0074(9) -0.0102(8)
F3 0.0737(15) 0.0976(17) 0.0387(12) -0.0390(12) 0.0019(11) -0.0185(13)
F4 0.0650(14) 0.0760(14) 0.0281(11) -0.0125(10) 0.0138(10) -0.0183(11)
F5 0.0325(9) 0.0356(9) 0.0381(10) -0.0112(8) 0.0092(8) -0.0132(7)
F6 0.0424(10) 0.0425(10) 0.0441(11) -0.0253(9) 0.0084(8) 0.0040(8)
F7 0.0828(16) 0.0823(15) 0.0337(12) -0.0321(11) 0.0040(11) 0.0015(12)
F8 0.0752(15) 0.0714(14) 0.0393(12) -0.0113(10) -0.0238(11) -0.0026(11)
F9 0.0354(10) 0.0464(11) 0.0575(13) -0.0097(9) -0.0167(9) 0.0084(8)
F10 0.0312(9) 0.0408(9) 0.0359(10) -0.0128(8) 0.0003(8) 0.0128(7)
F11 0.0377(10) 0.0486(11) 0.0469(12) -0.0210(9) -0.0088(8) -0.0048(8)
F12 0.0748(15) 0.0832(16) 0.0411(13) -0.0109(11) -0.0171(11) 0.0007(12)
F13 0.0749(15) 0.0599(13) 0.0488(14) 0.0131(11) 0.0064(11) 0.0068(11)
F14 0.0487(12) 0.0302(9) 0.0692(14) -0.0011(9) 0.0113(10) -0.0110(8)
F15 0.0433(10) 0.0356(9) 0.0476(12) -0.0160(8) 0.0019(9) -0.0175(8)
F16 0.0307(9) 0.0408(10) 0.0462(11) -0.0175(9) 0.0011(8) 0.0137(8)
F17 0.0390(11) 0.0534(11) 0.0708(14) -0.0319(10) 0.0211(10) 0.0059(9)
F18 0.0909(17) 0.0749(15) 0.0489(14) -0.0220(12) 0.0376(12) 0.0052(13)
F19 0.0833(16) 0.0599(13) 0.0361(12) -0.0032(10) 0.0091(11) 0.0116(11)
F20 0.0388(10) 0.0321(9) 0.0382(11) -0.0068(8) 0.0019(8) 0.0086(7)
C1 0.0199(13) 0.0203(12) 0.0274(16) -0.0088(11) -0.0001(11) 0.0044(10)
C2 0.0231(14) 0.0202(12) 0.0314(17) -0.0076(12) -0.0003(12) 0.0010(10)
C3 0.0278(15) 0.0366(16) 0.0416(19) -0.0223(14) -0.0069(14) 0.0000(12)
C4 0.0377(18) 0.055(2) 0.0314(19) -0.0244(16) -0.0046(15) 0.0041(15)
C5 0.0374(18) 0.0443(18) 0.0249(17) -0.0082(14) 0.0066(14) -0.0011(14)
C6 0.0227(14) 0.0277(14) 0.0298(17) -0.0102(12) 0.0019(12) -0.0002(11)
C7 0.0401(18) 0.0364(16) 0.047(2) -0.0188(15) 0.0118(15) 0.0072(14)
C8 0.0249(16) 0.0388(17) 0.078(3) -0.0269(17) -0.0205(16) 0.0111(13)
C9 0.039(2) 0.0358(19) 0.132(4) -0.006(2) 0.044(2) 0.0003(16)
C10 0.049(2) 0.0328(16) 0.052(2) -0.0203(15) -0.0062(16) -0.0036(14)
C11 0.051(2) 0.057(2) 0.037(2) -0.0132(17) -0.0029(16) -0.0019(17)
C12 0.0341(17) 0.0369(17) 0.050(2) -0.0094(15) -0.0088(15) 0.0013(13)
C13 0.056(2) 0.0352(18) 0.071(3) -0.0058(17) -0.024(2) -0.0150(16)
C14 0.049(2) 0.0259(15) 0.050(2) -0.0021(14) -0.0044(17) -0.0046(14)
C15 0.041(2) 0.055(2) 0.065(3) 0.0072(19) 0.0164(19) -0.0101(17)
C16 0.0218(13) 0.0210(12) 0.0275(16) -0.0090(11) 0.0022(11) -0.0066(10)
C17 0.0274(15) 0.0273(14) 0.0389(19) -0.0142(13) 0.0039(13) -0.0066(12)
C18 0.048(2) 0.0443(18) 0.0293(18) -0.0186(15) 0.0040(15) -0.0127(15)
C19 0.0403(19) 0.0411(18) 0.036(2) -0.0083(15) -0.0131(15) -0.0089(14)
C20 0.0261(15) 0.0347(16) 0.0375(19) -0.0105(14) -0.0056(13) -0.0028(12)
C21 0.0258(14) 0.0291(14) 0.0288(17) -0.0103(12) 0.0025(12) -0.0048(11)
C22 0.0305(16) 0.0477(18) 0.043(2) -0.0229(15) -0.0011(14) -0.0098(14)
C23 0.0294(17) 0.0211(14) 0.081(3) -0.0064(15) -0.0059(17) -0.0051(12)
C24 0.041(2) 0.076(3) 0.128(4) -0.084(3) 0.024(2) -0.0165(18)
C25 0.0389(19) 0.048(2) 0.063(3) 0.0017(18) 0.0178(18) 0.0171(16)
C26 0.060(2) 0.055(2) 0.067(3) -0.036(2) 0.020(2) -0.0018(18)
C27 0.0289(17) 0.0472(19) 0.046(2) -0.0078(16) 0.0096(15) 0.0002(14)
C28 0.0280(17) 0.0455(19) 0.060(2) -0.0121(17) -0.0036(16) 0.0038(14)
C29 0.0387(18) 0.0297(15) 0.056(2) -0.0090(15) 0.0107(16) -0.0034(13)
C30 0.056(2) 0.050(2) 0.036(2) -0.0091(16) -0.0036(17) 0.0046(17)
C31 0.0193(13) 0.0230(13) 0.0368(17) -0.0111(12) 0.0030(12) 0.0044(10)
C32 0.0247(15) 0.0348(16) 0.042(2) -0.0153(14) -0.0019(13) 0.0050(12)
C33 0.0426(19) 0.050(2) 0.036(2) -0.0115(16) -0.0085(16) 0.0131(16)
C34 0.046(2) 0.0381(18) 0.041(2) 0.0018(16) 0.0068(17) 0.0110(15)
C35 0.0314(17) 0.0278(15) 0.051(2) -0.0070(15) 0.0102(15) 0.0014(12)
C36 0.0275(15) 0.0256(14) 0.0386(19) -0.0113(13) 0.0050(13) 0.0010(11)
C37 0.045(2) 0.074(3) 0.147(4) -0.075(3) -0.049(3) 0.020(2)
C38 0.045(2) 0.0389(18) 0.059(2) -0.0165(17) -0.0129(17) 0.0142(15)
C39 0.0234(16) 0.0374(17) 0.090(3) -0.0253(18) 0.0146(17) -0.0010(13)
C40 0.081(3) 0.092(3) 0.152(5) -0.094(3) 0.064(3) -0.062(3)
C41 0.067(3) 0.173(5) 0.130(5) -0.122(4) -0.035(3) 0.010(3)
C42 0.066(3) 0.062(2) 0.084(3) -0.055(2) 0.022(2) -0.0203(19)
C43 0.119(4) 0.101(4) 0.042(3) -0.023(2) 0.001(3) -0.046(3)
C44 0.054(2) 0.063(2) 0.091(3) -0.046(2) 0.034(2) -0.0184(19)
C45 0.049(2) 0.0379(17) 0.042(2) -0.0116(15) 0.0033(16) -0.0093(15)
C46 0.0179(13) 0.0263(13) 0.0322(17) -0.0163(12) 0.0016(11) -0.0043(10)
C47 0.0243(14) 0.0277(14) 0.0392(18) -0.0168(13) 0.0016(13) -0.0020(11)
C48 0.0305(16) 0.0375(16) 0.050(2) -0.0256(16) 0.0123(15) 0.0008(13)
C49 0.051(2) 0.0465(19) 0.038(2) -0.0218(17) 0.0209(16) -0.0076(16)
C50 0.050(2) 0.0342(16) 0.0300(19) -0.0079(14) 0.0044(15) -0.0034(14)
C51 0.0269(15) 0.0270(14) 0.0365(18) -0.0144(13) 0.0016(13) 0.0003(11)
C52 0.0377(19) 0.0375(18) 0.065(3) -0.0034(17) 0.0028(17) -0.0109(14)
C53 0.0375(19) 0.0428(19) 0.093(3) -0.046(2) 0.0037(19) -0.0067(15)
C54 0.057(3) 0.0290(18) 0.151(5) 0.002(2) -0.031(3) -0.0033(17)
C55 0.0403(19) 0.0455(18) 0.039(2) -0.0127(15) 0.0042(15) 0.0054(15)
C56 0.051(2) 0.071(3) 0.080(3) -0.052(2) -0.018(2) 0.0125(19)
C57 0.100(4) 0.097(3) 0.041(3) -0.011(2) -0.007(2) 0.042(3)
C58 0.047(2) 0.080(3) 0.084(3) -0.046(2) -0.034(2) 0.026(2)
C59 0.138(5) 0.052(3) 0.128(5) -0.010(3) -0.081(4) 0.023(3)
C60 0.062(3) 0.127(4) 0.140(5) -0.103(4) -0.053(3) 0.060(3)

loop_
_atom_type_symbol
_atom_type_description
_atom_type_scat_dispersion_real
_atom_type_scat_dispersion_imag
_atom_type_scat_source
C C 0.0033 0.0016 'International Tables Vol C Tables 4.2.6.8 and 6.1.1.4'
H H 0.0000 0.0000 'International Tables Vol C Tables 4.2.6.8 and 6.1.1.4'
N N 0.0061 0.0033 'International Tables Vol C Tables 4.2.6.8 and 6.1.1.4'
F F 0.0171 0.0103 'International Tables Vol C Tables 4.2.6.8 and 6.1.1.4'
Si Si 0.0817 0.0704 'International Tables Vol C Tables 4.2.6.8 and 6.1.1.4'
P P 0.1023 0.0942 'International Tables Vol C Tables 4.2.6.8 and 6.1.1.4'
Cl Cl 0.1484 0.1585 'International Tables Vol C Tables 4.2.6.8 and 6.1.1.4'
Ag Ag -0.8971 1.1015 'International Tables Vol C Tables 4.2.6.8 and 6.1.1.4'

loop_
_geom_angle_atom_site_label_1
_geom_angle_atom_site_label_2
_geom_angle_atom_site_label_3
_geom_angle
P2 Ag1 P1 160.38(2)
P3 Ag2 P2 160.96(2)
P4 Ag3 P3 160.78(2)
P1 Ag4 P4 160.33(2)
N1 P1 C1 105.13(11)
N1 P1 Ag4 115.91(7)
C1 P1 Ag4 110.10(8)
N1 P1 Ag1 118.16(8)
C1 P1 Ag1 100.78(8)
Ag4 P1 Ag1 105.61(2)
N2 P2 C16 104.69(11)
N2 P2 Ag1 115.43(7)
C16 P2 Ag1 111.32(8)
N2 P2 Ag2 117.96(7)
C16 P2 Ag2 101.64(8)
Ag1 P2 Ag2 104.99(2)
N3 P3 C31 104.96(12)
N3 P3 Ag2 114.88(7)
C31 P3 Ag2 111.72(8)
N3 P3 Ag3 118.30(8)
C31 P3 Ag3 101.12(8)
Ag2 P3 Ag3 105.09(2)
N4 P4 C46 105.21(11)
N4 P4 Ag3 115.50(7)
C46 P4 Ag3 110.74(8)
N4 P4 Ag4 118.42(7)
C46 P4 Ag4 100.52(8)
Ag3 P4 Ag4 105.39(2)
P1 N1 Si2 117.84(11)
P1 N1 Si1 115.03(12)
Si2 N1 Si1 126.96(12)
P2 N2 Si6 118.14(11)
P2 N2 Si5 115.04(12)
Si6 N2 Si5 126.70(12)
P3 N3 Si10 118.24(12)
P3 N3 Si9 114.72(12)
Si10 N3 Si9 126.93(13)
P4 N4 Si14 117.95(11)
P4 N4 Si13 114.77(12)
Si14 N4 Si13 127.12(13)
N1 Si1 C9 109.75(13)
N1 Si1 C8 110.71(13)
C9 Si1 C8 108.72(19)
N1 Si1 C7 110.86(12)
C9 Si1 C7 106.47(18)
C8 Si1 C7 110.22(14)
N1 Si2 Cl1 105.95(8)
N1 Si2 Si3 110.39(7)
Cl1 Si2 Si3 105.78(4)
N1 Si2 Si4 124.08(8)
Cl1 Si2 Si4 95.65(4)
Si3 Si2 Si4 112.12(4)
C12 Si3 C10 110.73(14)
C12 Si3 C11 110.10(16)
C10 Si3 C11 107.58(16)
C12 Si3 Si2 109.64(11)
C10 Si3 Si2 111.01(11)
C11 Si3 Si2 107.71(11)
C13 Si4 C15 110.45(18)
C13 Si4 C14 109.27(16)
C15 Si4 C14 105.20(16)
C13 Si4 Si2 111.10(12)
C15 Si4 Si2 118.74(12)
C14 Si4 Si2 101.18(10)
N2 Si5 C23 110.99(13)
N2 Si5 C24 110.00(13)
C23 Si5 C24 108.04(19)
N2 Si5 C22 110.62(12)
C23 Si5 C22 110.27(14)
C24 Si5 C22 106.79(17)
N2 Si6 Cl2 105.90(8)
N2 Si6 Si8 110.73(8)
Cl2 Si6 Si8 105.53(4)
N2 Si6 Si7 124.38(7)
Cl2 Si6 Si7 95.72(4)
Si8 Si6 Si7 111.61(4)
C25 Si7 C26 110.27(17)
C25 Si7 C27 109.50(16)
C26 Si7 C27 105.38(16)
C25 Si7 Si6 111.33(11)
C26 Si7 Si6 118.65(12)
C27 Si7 Si6 100.83(10)
C28 Si8 C29 110.57(14)
C28 Si8 C30 107.71(16)
C29 Si8 C30 109.90(16)
C28 Si8 Si6 110.88(11)
C29 Si8 Si6 109.88(11)
C30 Si8 Si6 107.83(11)
N3 Si9 C39 110.95(13)
N3 Si9 C37 110.38(13)
C39 Si9 C37 107.80(19)
N3 Si9 C38 110.43(13)
C39 Si9 C38 110.37(15)
C37 Si9 C38 106.79(19)
N3 Si10 Cl3 105.79(9)
N3 Si10 Si12 110.47(8)
Cl3 Si10 Si12 105.16(5)
N3 Si10 Si11 124.23(8)
Cl3 Si10 Si11 95.82(5)
Si12 Si10 Si11 112.29(5)
C41 Si11 C40 111.0(2)
C41 Si11 C42 105.7(2)
C40 Si11 C42 109.26(19)
C41 Si11 Si10 117.18(17)
C40 Si11 Si10 111.41(14)
C42 Si11 Si10 101.43(12)
C45 Si12 C43 109.07(19)
C45 Si12 C44 111.21(16)
C43 Si12 C44 108.7(2)
C45 Si12 Si10 109.43(11)
C43 Si12 Si10 108.97(14)
C44 Si12 Si10 109.40(13)
N4 Si13 C54 110.27(14)
N4 Si13 C53 110.69(14)
C54 Si13 C53 107.7(2)
N4 Si13 C52 110.57(13)
C54 Si13 C52 107.08(19)
C53 Si13 C52 110.41(16)
N4 Si14 Cl4 105.91(8)
N4 Si14 Si15 110.33(8)
Cl4 Si14 Si15 105.26(4)
N4 Si14 Si16 123.99(8)
Cl4 Si14 Si16 95.87(5)
Si15 Si14 Si16 112.49(5)
C55 Si15 C56 111.09(15)
C55 Si15 C57 109.03(18)
C56 Si15 C57 108.8(2)
C55 Si15 Si14 109.11(11)
C56 Si15 Si14 109.66(13)
C57 Si15 Si14 109.15(14)
C59 Si16 C60 110.4(3)
C59 Si16 C58 105.9(2)
C60 Si16 C58 109.5(2)
C59 Si16 Si14 117.48(18)
C60 Si16 Si14 111.30(15)
C58 Si16 Si14 101.47(12)
C6 C1 C2 114.0(2)
C6 C1 P1 118.05(19)
C2 C1 P1 127.9(2)
F1 C2 C3 115.8(2)
F1 C2 C1 121.9(2)
C3 C2 C1 122.3(3)
F2 C3 C4 119.4(3)
F2 C3 C2 119.8(3)
C4 C3 C2 120.9(3)
F3 C4 C3 120.5(3)
F3 C4 C5 120.6(3)
C3 C4 C5 119.0(3)
F4 C5 C6 120.5(3)
F4 C5 C4 120.4(3)
C6 C5 C4 119.1(3)
F5 C6 C5 117.3(2)
F5 C6 C1 118.0(2)
C5 C6 C1 124.7(3)
Si1 C7 H7A 109.5
Si1 C7 H7B 109.5
H7A C7 H7B 109.5
Si1 C7 H7C 109.5
H7A C7 H7C 109.5
H7B C7 H7C 109.5
Si1 C8 H8A 109.5
Si1 C8 H8B 109.5
H8A C8 H8B 109.5
Si1 C8 H8C 109.5
H8A C8 H8C 109.5
H8B C8 H8C 109.5
Si1 C9 H9A 109.5
Si1 C9 H9B 109.5
H9A C9 H9B 109.5
Si1 C9 H9C 109.5
H9A C9 H9C 109.5
H9B C9 H9C 109.5
Si3 C10 H10A 109.5
Si3 C10 H10B 109.5
H10A C10 H10B 109.5
Si3 C10 H10C 109.5
H10A C10 H10C 109.5
H10B C10 H10C 109.5
Si3 C11 H11A 109.5
Si3 C11 H11B 109.5
H11A C11 H11B 109.5
Si3 C11 H11C 109.5
H11A C11 H11C 109.5
H11B C11 H11C 109.5
Si3 C12 H12A 109.5
Si3 C12 H12B 109.5
H12A C12 H12B 109.5
Si3 C12 H12C 109.5
H12A C12 H12C 109.5
H12B C12 H12C 109.5
Si4 C13 H13A 109.5
Si4 C13 H13B 109.5
H13A C13 H13B 109.5
Si4 C13 H13C 109.5
H13A C13 H13C 109.5
H13B C13 H13C 109.5
Si4 C14 H14A 109.5
Si4 C14 H14B 109.5
H14A C14 H14B 109.5
Si4 C14 H14C 109.5
H14A C14 H14C 109.5
H14B C14 H14C 109.5
Si4 C15 H15A 109.5
Si4 C15 H15B 109.5
H15A C15 H15B 109.5
Si4 C15 H15C 109.5
H15A C15 H15C 109.5
H15B C15 H15C 109.5
C21 C16 C17 113.7(3)
C21 C16 P2 128.5(2)
C17 C16 P2 117.8(2)
F6 C17 C18 117.7(3)
F6 C17 C16 118.2(3)
C18 C17 C16 124.1(3)
F7 C18 C19 120.6(3)
F7 C18 C17 120.2(3)
C19 C18 C17 119.2(3)
F8 C19 C20 120.1(3)
F8 C19 C18 120.7(3)
C20 C19 C18 119.2(3)
F9 C20 C19 119.4(3)
F9 C20 C21 120.3(3)
C19 C20 C21 120.3(3)
F10 C21 C20 115.2(2)
F10 C21 C16 121.4(2)
C20 C21 C16 123.4(3)
Si5 C22 H22A 109.5
Si5 C22 H22B 109.5
H22A C22 H22B 109.5
Si5 C22 H22C 109.5
H22A C22 H22C 109.5
H22B C22 H22C 109.5
Si5 C23 H23A 109.5
Si5 C23 H23B 109.5
H23A C23 H23B 109.5
Si5 C23 H23C 109.5
H23A C23 H23C 109.5
H23B C23 H23C 109.5
Si5 C24 H24A 109.5
Si5 C24 H24B 109.5
H24A C24 H24B 109.5
Si5 C24 H24C 109.5
H24A C24 H24C 109.5
H24B C24 H24C 109.5
Si7 C25 H25A 109.5
Si7 C25 H25B 109.5
H25A C25 H25B 109.5
Si7 C25 H25C 109.5
H25A C25 H25C 109.5
H25B C25 H25C 109.5
Si7 C26 H26A 109.5
Si7 C26 H26B 109.5
H26A C26 H26B 109.5
Si7 C26 H26C 109.5
H26A C26 H26C 109.5
H26B C26 H26C 109.5
Si7 C27 H27A 109.5
Si7 C27 H27B 109.5
H27A C27 H27B 109.5
Si7 C27 H27C 109.5
H27A C27 H27C 109.5
H27B C27 H27C 109.5
Si8 C28 H28A 109.5
Si8 C28 H28B 109.5
H28A C28 H28B 109.5
Si8 C28 H28C 109.5
H28A C28 H28C 109.5
H28B C28 H28C 109.5
Si8 C29 H29A 109.5
Si8 C29 H29B 109.5
H29A C29 H29B 109.5
Si8 C29 H29C 109.5
H29A C29 H29C 109.5
H29B C29 H29C 109.5
Si8 C30 H30A 109.5
Si8 C30 H30B 109.5
H30A C30 H30B 109.5
Si8 C30 H30C 109.5
H30A C30 H30C 109.5
H30B C30 H30C 109.5
C36 C31 C32 113.6(3)
C36 C31 P3 128.5(2)
C32 C31 P3 117.9(2)
F11 C32 C33 117.6(3)
F11 C32 C31 118.1(3)
C33 C32 C31 124.4(3)
F12 C33 C32 120.5(3)
F12 C33 C34 120.7(3)
C32 C33 C34 118.8(3)
F13 C34 C35 120.2(3)
F13 C34 C33 120.2(3)
C35 C34 C33 119.6(3)
F14 C35 C34 119.6(3)
F14 C35 C36 120.2(3)
C34 C35 C36 120.2(3)
F15 C36 C35 115.3(2)
F15 C36 C31 121.4(3)
C35 C36 C31 123.3(3)
Si9 C37 H37A 109.5
Si9 C37 H37B 109.5
H37A C37 H37B 109.5
Si9 C37 H37C 109.5
H37A C37 H37C 109.5
H37B C37 H37C 109.5
Si9 C38 H38A 109.5
Si9 C38 H38B 109.5
H38A C38 H38B 109.5
Si9 C38 H38C 109.5
H38A C38 H38C 109.5
H38B C38 H38C 109.5
Si9 C39 H39A 109.5
Si9 C39 H39B 109.5
H39A C39 H39B 109.5
Si9 C39 H39C 109.5
H39A C39 H39C 109.5
H39B C39 H39C 109.5
Si11 C40 H40A 109.5
Si11 C40 H40B 109.5
H40A C40 H40B 109.5
Si11 C40 H40C 109.5
H40A C40 H40C 109.5
H40B C40 H40C 109.5
Si11 C41 H41A 109.5
Si11 C41 H41B 109.5
H41A C41 H41B 109.5
Si11 C41 H41C 109.5
H41A C41 H41C 109.5
H41B C41 H41C 109.5
Si11 C42 H42A 109.5
Si11 C42 H42B 109.5
H42A C42 H42B 109.5
Si11 C42 H42C 109.5
H42A C42 H42C 109.5
H42B C42 H42C 109.5
Si12 C43 H43A 109.5
Si12 C43 H43B 109.5
H43A C43 H43B 109.5
Si12 C43 H43C 109.5
H43A C43 H43C 109.5
H43B C43 H43C 109.5
Si12 C44 H44A 109.5
Si12 C44 H44B 109.5
H44A C44 H44B 109.5
Si12 C44 H44C 109.5
H44A C44 H44C 109.5
H44B C44 H44C 109.5
Si12 C45 H45A 109.5
Si12 C45 H45B 109.5
H45A C45 H45B 109.5
Si12 C45 H45C 109.5
H45A C45 H45C 109.5
H45B C45 H45C 109.5
C51 C46 C47 114.2(3)
C51 C46 P4 117.57(19)
C47 C46 P4 128.3(2)
F16 C47 C48 115.5(2)
F16 C47 C46 122.0(3)
C48 C47 C46 122.5(3)
F17 C48 C49 119.4(3)
F17 C48 C47 119.9(3)
C49 C48 C47 120.7(3)
F18 C49 C48 120.5(3)
F18 C49 C50 120.5(3)
C48 C49 C50 119.0(3)
F19 C50 C51 120.5(3)
F19 C50 C49 120.4(3)
C51 C50 C49 119.1(3)
F20 C51 C50 117.5(3)
F20 C51 C46 118.1(2)
C50 C51 C46 124.4(3)
Si13 C52 H52A 109.5
Si13 C52 H52B 109.5
H52A C52 H52B 109.5
Si13 C52 H52C 109.5
H52A C52 H52C 109.5
H52B C52 H52C 109.5
Si13 C53 H53A 109.5
Si13 C53 H53B 109.5
H53A C53 H53B 109.5
Si13 C53 H53C 109.5
H53A C53 H53C 109.5
H53B C53 H53C 109.5
Si13 C54 H54A 109.5
Si13 C54 H54B 109.5
H54A C54 H54B 109.5
Si13 C54 H54C 109.5
H54A C54 H54C 109.5
H54B C54 H54C 109.5
Si15 C55 H55A 109.5
Si15 C55 H55B 109.5
H55A C55 H55B 109.5
Si15 C55 H55C 109.5
H55A C55 H55C 109.5
H55B C55 H55C 109.5
Si15 C56 H56A 109.5
Si15 C56 H56B 109.5
H56A C56 H56B 109.5
Si15 C56 H56C 109.5
H56A C56 H56C 109.5
H56B C56 H56C 109.5
Si15 C57 H57A 109.5
Si15 C57 H57B 109.5
H57A C57 H57B 109.5
Si15 C57 H57C 109.5
H57A C57 H57C 109.5
H57B C57 H57C 109.5
Si16 C58 H58A 109.5
Si16 C58 H58B 109.5
H58A C58 H58B 109.5
Si16 C58 H58C 109.5
H58A C58 H58C 109.5
H58B C58 H58C 109.5
Si16 C59 H59A 109.5
Si16 C59 H59B 109.5
H59A C59 H59B 109.5
Si16 C59 H59C 109.5
H59A C59 H59C 109.5
H59B C59 H59C 109.5
Si16 C60 H60A 109.5
Si16 C60 H60B 109.5
H60A C60 H60B 109.5
Si16 C60 H60C 109.5
H60A C60 H60C 109.5
H60B C60 H60C 109.5

loop_
_geom_bond_atom_site_label_1
_geom_bond_atom_site_label_2
_geom_bond_distance
Ag1 P2 2.4158(7)
Ag1 P1 2.4259(7)
Ag2 P3 2.4182(6)
Ag2 P2 2.4266(6)
Ag3 P4 2.4150(7)
Ag3 P3 2.4245(7)
Ag4 P1 2.4162(6)
Ag4 P4 2.4271(6)
P1 N1 1.721(2)
P1 C1 1.846(3)
P2 N2 1.724(2)
P2 C16 1.846(3)
P3 N3 1.724(2)
P3 C31 1.847(3)
P4 N4 1.720(2)
P4 C46 1.845(3)
N1 Si2 1.760(2)
N1 Si1 1.765(2)
N2 Si6 1.758(2)
N2 Si5 1.766(2)
N3 Si10 1.761(2)
N3 Si9 1.764(2)
N4 Si14 1.759(2)
N4 Si13 1.769(2)
Si1 C9 1.861(3)
Si1 C8 1.862(3)
Si1 C7 1.868(3)
Si2 Cl1 2.1166(10)
Si2 Si3 2.3593(11)
Si2 Si4 2.3812(10)
Si3 C12 1.865(3)
Si3 C10 1.866(3)
Si3 C11 1.870(3)
Si4 C13 1.864(3)
Si4 C15 1.867(4)
Si4 C14 1.880(3)
Si5 C23 1.853(3)
Si5 C24 1.855(3)
Si5 C22 1.869(3)
Si6 Cl2 2.1153(9)
Si6 Si8 2.3589(11)
Si6 Si7 2.3824(10)
Si7 C25 1.867(3)
Si7 C26 1.871(3)
Si7 C27 1.878(3)
Si8 C28 1.864(3)
Si8 C29 1.867(3)
Si8 C30 1.877(3)
Si9 C39 1.850(4)
Si9 C37 1.855(3)
Si9 C38 1.870(3)
Si10 Cl3 2.1197(11)
Si10 Si12 2.3553(12)
Si10 Si11 2.3712(11)
Si11 C41 1.863(5)
Si11 C40 1.869(4)
Si11 C42 1.881(4)
Si12 C45 1.859(3)
Si12 C43 1.871(4)
Si12 C44 1.876(4)
Si13 C54 1.853(4)
Si13 C53 1.855(4)
Si13 C52 1.863(3)
Si14 Cl4 2.1181(11)
Si14 Si15 2.3583(12)
Si14 Si16 2.3709(12)
Si15 C55 1.859(3)
Si15 C56 1.865(4)
Si15 C57 1.867(4)
Si16 C59 1.858(5)
Si16 C60 1.862(4)
Si16 C58 1.884(4)
F1 C2 1.342(3)
F2 C3 1.350(3)
F3 C4 1.340(3)
F4 C5 1.344(3)
F5 C6 1.352(3)
F6 C17 1.347(3)
F7 C18 1.342(3)
F8 C19 1.342(3)
F9 C20 1.341(3)
F10 C21 1.349(3)
F11 C32 1.352(3)
F12 C33 1.338(4)
F13 C34 1.345(4)
F14 C35 1.344(3)
F15 C36 1.352(3)
F16 C47 1.341(3)
F17 C48 1.346(3)
F18 C49 1.338(3)
F19 C50 1.338(4)
F20 C51 1.349(3)
C1 C6 1.380(4)
C1 C2 1.405(3)
C2 C3 1.376(4)
C3 C4 1.363(4)
C4 C5 1.377(4)
C5 C6 1.369(4)
C7 H7A 0.9800
C7 H7B 0.9800
C7 H7C 0.9800
C8 H8A 0.9800
C8 H8B 0.9800
C8 H8C 0.9800
C9 H9A 0.9800
C9 H9B 0.9800
C9 H9C 0.9800
C10 H10A 0.9800
C10 H10B 0.9800
C10 H10C 0.9800
C11 H11A 0.9800
C11 H11B 0.9800
C11 H11C 0.9800
C12 H12A 0.9800
C12 H12B 0.9800
C12 H12C 0.9800
C13 H13A 0.9800
C13 H13B 0.9800
C13 H13C 0.9800
C14 H14A 0.9800
C14 H14B 0.9800
C14 H14C 0.9800
C15 H15A 0.9800
C15 H15B 0.9800
C15 H15C 0.9800
C16 C21 1.388(4)
C16 C17 1.395(4)
C17 C18 1.377(4)
C18 C19 1.369(4)
C19 C20 1.367(4)
C20 C21 1.375(4)
C22 H22A 0.9800
C22 H22B 0.9800
C22 H22C 0.9800
C23 H23A 0.9800
C23 H23B 0.9800
C23 H23C 0.9800
C24 H24A 0.9800
C24 H24B 0.9800
C24 H24C 0.9800
C25 H25A 0.9800
C25 H25B 0.9800
C25 H25C 0.9800
C26 H26A 0.9800
C26 H26B 0.9800
C26 H26C 0.9800
C27 H27A 0.9800
C27 H27B 0.9800
C27 H27C 0.9800
C28 H28A 0.9800
C28 H28B 0.9800
C28 H28C 0.9800
C29 H29A 0.9800
C29 H29B 0.9800
C29 H29C 0.9800
C30 H30A 0.9800
C30 H30B 0.9800
C30 H30C 0.9800
C31 C36 1.390(4)
C31 C32 1.394(4)
C32 C33 1.374(4)
C33 C34 1.375(5)
C34 C35 1.359(5)
C35 C36 1.376(4)
C37 H37A 0.9800
C37 H37B 0.9800
C37 H37C 0.9800
C38 H38A 0.9800
C38 H38B 0.9800
C38 H38C 0.9800
C39 H39A 0.9800
C39 H39B 0.9800
C39 H39C 0.9800
C40 H40A 0.9800
C40 H40B 0.9800
C40 H40C 0.9800
C41 H41A 0.9800
C41 H41B 0.9800
C41 H41C 0.9800
C42 H42A 0.9800
C42 H42B 0.9800
C42 H42C 0.9800
C43 H43A 0.9800
C43 H43B 0.9800
C43 H43C 0.9800
C44 H44A 0.9800
C44 H44B 0.9800
C44 H44C 0.9800
C45 H45A 0.9800
C45 H45B 0.9800
C45 H45C 0.9800
C46 C51 1.389(4)
C46 C47 1.393(4)
C47 C48 1.380(4)
C48 C49 1.365(5)
C49 C50 1.376(4)
C50 C51 1.370(4)
C52 H52A 0.9800
C52 H52B 0.9800
C52 H52C 0.9800
C53 H53A 0.9800
C53 H53B 0.9800
C53 H53C 0.9800
C54 H54A 0.9800
C54 H54B 0.9800
C54 H54C 0.9800
C55 H55A 0.9800
C55 H55B 0.9800
C55 H55C 0.9800
C56 H56A 0.9800
C56 H56B 0.9800
C56 H56C 0.9800
C57 H57A 0.9800
C57 H57B 0.9800
C57 H57C 0.9800
C58 H58A 0.9800
C58 H58B 0.9800
C58 H58C 0.9800
C59 H59A 0.9800
C59 H59B 0.9800
C59 H59C 0.9800
C60 H60A 0.9800
C60 H60B 0.9800
C60 H60C 0.9800

loop_
_geom_torsion_atom_site_label_1
_geom_torsion_atom_site_label_2
_geom_torsion_atom_site_label_3
_geom_torsion_atom_site_label_4
_geom_torsion
P4 Ag4 P1 N1 -96.52(11)
P4 Ag4 P1 C1 144.35(10)
P4 Ag4 P1 Ag1 36.36(8)
P2 Ag1 P1 N1 165.86(9)
P2 Ag1 P1 C1 -80.37(11)
P2 Ag1 P1 Ag4 34.24(8)
P1 Ag1 P2 N2 94.16(10)
P1 Ag1 P2 C16 -146.70(10)
P1 Ag1 P2 Ag2 -37.50(8)
P3 Ag2 P2 N2 -164.49(10)
P3 Ag2 P2 C16 81.78(11)
P3 Ag2 P2 Ag1 -34.30(9)
P2 Ag2 P3 N3 -93.92(11)
P2 Ag2 P3 C31 146.67(11)
P2 Ag2 P3 Ag3 37.86(9)
P4 Ag3 P3 N3 162.86(10)
P4 Ag3 P3 C31 -83.27(11)
P4 Ag3 P3 Ag2 33.07(9)
P3 Ag3 P4 N4 96.38(11)
P3 Ag3 P4 C46 -144.18(11)
P3 Ag3 P4 Ag4 -36.33(9)
P1 Ag4 P4 N4 -164.39(10)
P1 Ag4 P4 C46 81.79(11)
P1 Ag4 P4 Ag3 -33.34(9)
C1 P1 N1 Si2 -95.36(14)
Ag4 P1 N1 Si2 142.83(9)
Ag1 P1 N1 Si2 16.01(15)
C1 P1 N1 Si1 89.18(13)
Ag4 P1 N1 Si1 -32.63(14)
Ag1 P1 N1 Si1 -159.46(8)
C16 P2 N2 Si6 95.11(14)
Ag1 P2 N2 Si6 -142.15(10)
Ag2 P2 N2 Si6 -16.93(16)
C16 P2 N2 Si5 -88.62(14)
Ag1 P2 N2 Si5 34.12(15)
Ag2 P2 N2 Si5 159.34(8)
C31 P3 N3 Si10 -95.72(15)
Ag2 P3 N3 Si10 141.18(10)
Ag3 P3 N3 Si10 16.04(17)
C31 P3 N3 Si9 87.90(14)
Ag2 P3 N3 Si9 -35.21(15)
Ag3 P3 N3 Si9 -160.34(9)
C46 P4 N4 Si14 95.65(14)
Ag3 P4 N4 Si14 -141.91(10)
Ag4 P4 N4 Si14 -15.58(16)
C46 P4 N4 Si13 -88.74(14)
Ag3 P4 N4 Si13 33.70(15)
Ag4 P4 N4 Si13 160.03(8)
P1 N1 Si1 C9 -169.92(19)
Si2 N1 Si1 C9 15.1(2)
P1 N1 Si1 C8 -49.90(16)
Si2 N1 Si1 C8 135.11(16)
P1 N1 Si1 C7 72.75(17)
Si2 N1 Si1 C7 -102.23(17)
P1 N1 Si2 Cl1 36.15(13)
Si1 N1 Si2 Cl1 -148.99(12)
P1 N1 Si2 Si3 -77.93(13)
Si1 N1 Si2 Si3 96.93(14)
P1 N1 Si2 Si4 144.64(9)
Si1 N1 Si2 Si4 -40.50(18)
N1 Si2 Si3 C12 126.58(13)
Cl1 Si2 Si3 C12 12.40(12)
Si4 Si2 Si3 C12 -90.63(12)
N1 Si2 Si3 C10 3.91(14)
Cl1 Si2 Si3 C10 -110.27(12)
Si4 Si2 Si3 C10 146.70(12)
N1 Si2 Si3 C11 -113.62(14)
Cl1 Si2 Si3 C11 132.19(12)
Si4 Si2 Si3 C11 29.17(13)
N1 Si2 Si4 C13 -51.01(17)
Cl1 Si2 Si4 C13 62.59(14)
Si3 Si2 Si4 C13 172.18(14)
N1 Si2 Si4 C15 78.68(17)
Cl1 Si2 Si4 C15 -167.72(14)
Si3 Si2 Si4 C15 -58.13(15)
N1 Si2 Si4 C14 -166.92(14)
Cl1 Si2 Si4 C14 -53.32(12)
Si3 Si2 Si4 C14 56.27(12)
P2 N2 Si5 C23 48.93(17)
Si6 N2 Si5 C23 -135.17(16)
P2 N2 Si5 C24 168.46(19)
Si6 N2 Si5 C24 -15.6(2)
P2 N2 Si5 C22 -73.80(17)
Si6 N2 Si5 C22 102.09(17)
P2 N2 Si6 Cl2 -35.15(14)
Si5 N2 Si6 Cl2 149.07(13)
P2 N2 Si6 Si8 78.77(13)
Si5 N2 Si6 Si8 -97.01(14)
P2 N2 Si6 Si7 -143.84(9)
Si5 N2 Si6 Si7 40.38(19)
N2 Si6 Si7 C25 51.49(17)
Cl2 Si6 Si7 C25 -62.22(14)
Si8 Si6 Si7 C25 -171.44(13)
N2 Si6 Si7 C26 -78.09(17)
Cl2 Si6 Si7 C26 168.20(14)
Si8 Si6 Si7 C26 58.99(15)
N2 Si6 Si7 C27 167.56(14)
Cl2 Si6 Si7 C27 53.85(12)
Si8 Si6 Si7 C27 -55.36(12)
N2 Si6 Si8 C28 -4.29(14)
Cl2 Si6 Si8 C28 109.86(12)
Si7 Si6 Si8 C28 -147.35(12)
N2 Si6 Si8 C29 -126.83(13)
Cl2 Si6 Si8 C29 -12.68(12)
Si7 Si6 Si8 C29 90.11(12)
N2 Si6 Si8 C30 113.40(14)
Cl2 Si6 Si8 C30 -132.45(12)
Si7 Si6 Si8 C30 -29.66(13)
P3 N3 Si9 C39 -47.34(17)
Si10 N3 Si9 C39 136.64(17)
P3 N3 Si9 C37 -166.8(2)
Si10 N3 Si9 C37 17.2(3)
P3 N3 Si9 C38 75.36(18)
Si10 N3 Si9 C38 -100.66(18)
P3 N3 Si10 Cl3 35.67(15)
Si9 N3 Si10 Cl3 -148.44(13)
P3 N3 Si10 Si12 -77.64(14)
Si9 N3 Si10 Si12 98.25(15)
P3 N3 Si10 Si11 144.32(10)
Si9 N3 Si10 Si11 -39.8(2)
N3 Si10 Si11 C41 77.5(2)
Cl3 Si10 Si11 C41 -168.90(18)
Si12 Si10 Si11 C41 -59.88(19)
N3 Si10 Si11 C40 -51.8(2)
Cl3 Si10 Si11 C40 61.78(18)
Si12 Si10 Si11 C40 170.80(17)
N3 Si10 Si11 C42 -167.96(17)
Cl3 Si10 Si11 C42 -54.37(15)
Si12 Si10 Si11 C42 54.65(16)
N3 Si10 Si12 C45 5.05(15)
Cl3 Si10 Si12 C45 -108.65(12)
Si11 Si10 Si12 C45 148.37(12)
N3 Si10 Si12 C43 -114.13(19)
Cl3 Si10 Si12 C43 132.16(18)
Si11 Si10 Si12 C43 29.18(18)
N3 Si10 Si12 C44 127.12(15)
Cl3 Si10 Si12 C44 13.42(14)
Si11 Si10 Si12 C44 -89.57(14)
P4 N4 Si13 C54 167.4(2)
Si14 N4 Si13 C54 -17.5(3)
P4 N4 Si13 C53 48.33(18)
Si14 N4 Si13 C53 -136.54(17)
P4 N4 Si13 C52 -74.35(18)
Si14 N4 Si13 C52 100.78(19)
P4 N4 Si14 Cl4 -36.57(14)
Si13 N4 Si14 Cl4 148.44(13)
P4 N4 Si14 Si15 76.85(14)
Si13 N4 Si14 Si15 -98.14(14)
P4 N4 Si14 Si16 -145.25(10)
Si13 N4 Si14 Si16 39.7(2)
N4 Si14 Si15 C55 -4.72(14)
Cl4 Si14 Si15 C55 109.11(12)
Si16 Si14 Si15 C55 -147.73(12)
N4 Si14 Si15 C56 -126.60(15)
Cl4 Si14 Si15 C56 -12.76(14)
Si16 Si14 Si15 C56 90.39(14)
N4 Si14 Si15 C57 114.33(19)
Cl4 Si14 Si15 C57 -131.83(17)
Si16 Si14 Si15 C57 -28.68(18)
N4 Si14 Si16 C59 -77.2(2)
Cl4 Si14 Si16 C59 169.12(18)
Si15 Si14 Si16 C59 59.92(19)
N4 Si14 Si16 C60 51.5(2)
Cl4 Si14 Si16 C60 -62.17(18)
Si15 Si14 Si16 C60 -171.37(18)
N4 Si14 Si16 C58 167.91(17)
Cl4 Si14 Si16 C58 54.23(15)
Si15 Si14 Si16 C58 -54.97(16)
N1 P1 C1 C6 -173.7(2)
Ag4 P1 C1 C6 -48.2(2)
Ag1 P1 C1 C6 63.0(2)
N1 P1 C1 C2 8.5(3)
Ag4 P1 C1 C2 134.0(2)
Ag1 P1 C1 C2 -114.8(2)
C6 C1 C2 F1 179.7(2)
P1 C1 C2 F1 -2.4(4)
C6 C1 C2 C3 -0.2(4)
P1 C1 C2 C3 177.7(2)
F1 C2 C3 F2 0.4(4)
C1 C2 C3 F2 -179.7(2)
F1 C2 C3 C4 -179.4(3)
C1 C2 C3 C4 0.4(4)
F2 C3 C4 F3 -0.8(4)
C2 C3 C4 F3 179.1(3)
F2 C3 C4 C5 179.9(3)
C2 C3 C4 C5 -0.2(5)
F3 C4 C5 F4 -0.1(5)
C3 C4 C5 F4 179.2(3)
F3 C4 C5 C6 -179.5(3)
C3 C4 C5 C6 -0.2(5)
F4 C5 C6 F5 1.8(4)
C4 C5 C6 F5 -178.8(3)
F4 C5 C6 C1 -179.0(3)
C4 C5 C6 C1 0.4(5)
C2 C1 C6 F5 179.0(2)
P1 C1 C6 F5 0.9(3)
C2 C1 C6 C5 -0.2(4)
P1 C1 C6 C5 -178.3(2)
N2 P2 C16 C21 -9.1(3)
Ag1 P2 C16 C21 -134.5(2)
Ag2 P2 C16 C21 114.2(2)
N2 P2 C16 C17 172.69(19)
Ag1 P2 C16 C17 47.3(2)
Ag2 P2 C16 C17 -64.0(2)
C21 C16 C17 F6 -179.2(2)
P2 C16 C17 F6 -0.7(3)
C21 C16 C17 C18 0.9(4)
P2 C16 C17 C18 179.4(2)
F6 C17 C18 F7 -0.6(4)
C16 C17 C18 F7 179.3(3)
F6 C17 C18 C19 179.5(3)
C16 C17 C18 C19 -0.6(4)
F7 C18 C19 F8 0.2(4)
C17 C18 C19 F8 -179.9(3)
F7 C18 C19 C20 -180.0(3)
C17 C18 C19 C20 0.0(4)
F8 C19 C20 F9 0.7(4)
C18 C19 C20 F9 -179.2(3)
F8 C19 C20 C21 -179.7(3)
C18 C19 C20 C21 0.4(4)
F9 C20 C21 F10 -1.8(4)
C19 C20 C21 F10 178.6(2)
F9 C20 C21 C16 179.5(2)
C19 C20 C21 C16 -0.1(4)
C17 C16 C21 F10 -179.1(2)
P2 C16 C21 F10 2.6(4)
C17 C16 C21 C20 -0.5(4)
P2 C16 C21 C20 -178.8(2)
N3 P3 C31 C36 9.4(3)
Ag2 P3 C31 C36 134.5(2)
Ag3 P3 C31 C36 -114.1(2)
N3 P3 C31 C32 -172.3(2)
Ag2 P3 C31 C32 -47.2(2)
Ag3 P3 C31 C32 64.1(2)
C36 C31 C32 F11 179.1(2)
P3 C31 C32 F11 0.6(3)
C36 C31 C32 C33 -0.2(4)
P3 C31 C32 C33 -178.7(2)
F11 C32 C33 F12 1.5(4)
C31 C32 C33 F12 -179.2(3)
F11 C32 C33 C34 -179.2(3)
C31 C32 C33 C34 0.1(5)
F12 C33 C34 F13 -0.3(5)
C32 C33 C34 F13 -179.6(3)
F12 C33 C34 C35 179.9(3)
C32 C33 C34 C35 0.6(5)
F13 C34 C35 F14 -0.4(4)
C33 C34 C35 F14 179.4(3)
F13 C34 C35 C36 179.0(3)
C33 C34 C35 C36 -1.2(5)
F14 C35 C36 F15 0.9(4)
C34 C35 C36 F15 -178.5(3)
F14 C35 C36 C31 -179.5(2)
C34 C35 C36 C31 1.1(4)
C32 C31 C36 F15 179.2(2)
P3 C31 C36 F15 -2.5(4)
C32 C31 C36 C35 -0.4(4)
P3 C31 C36 C35 177.9(2)
N4 P4 C46 C51 173.57(19)
Ag3 P4 C46 C51 48.1(2)
Ag4 P4 C46 C51 -62.9(2)
N4 P4 C46 C47 -8.1(3)
Ag3 P4 C46 C47 -133.6(2)
Ag4 P4 C46 C47 115.4(2)
C51 C46 C47 F16 -179.9(2)
P4 C46 C47 F16 1.8(4)
C51 C46 C47 C48 1.2(4)
P4 C46 C47 C48 -177.2(2)
F16 C47 C48 F17 0.1(4)
C46 C47 C48 F17 179.1(2)
F16 C47 C48 C49 179.4(3)
C46 C47 C48 C49 -1.6(4)
F17 C48 C49 F18 0.4(5)
C47 C48 C49 F18 -178.9(3)
F17 C48 C49 C50 -179.9(3)
C47 C48 C49 C50 0.8(5)
F18 C49 C50 F19 -0.1(5)
C48 C49 C50 F19 -179.8(3)
F18 C49 C50 C51 180.0(3)
C48 C49 C50 C51 0.3(5)
F19 C50 C51 F20 -1.2(4)
C49 C50 C51 F20 178.7(3)
F19 C50 C51 C46 179.4(3)
C49 C50 C51 C46 -0.7(5)
C47 C46 C51 F20 -179.5(2)
P4 C46 C51 F20 -0.9(3)
C47 C46 C51 C50 -0.1(4)
P4 C46 C51 C50 178.5(2)
